data_4105146
loop_
_publ_author_name
'David E. Herbert'
'Joe B. Gilroy'
'Wing Yan Chan'
'Laurent Chabanne'
'Anne Staubitz'
'Alan J. Lough'
'Ian Manners'

_publ_section_title
;
 Redox-Active Metallomacrocycles and Cyclic Metallopolymers:
 Photocontrolled Ring-Opening Oligomerization and Polymerization of
 Silicon-Bridged [1]Ferrocenophanes Using Substitutionally-Labile Lewis
 Bases as Initiators
;
_journal_name_full 'Journal of the American Chemical Society'
_journal_page_first 14958
_journal_page_last 14968
_journal_paper_doi 10.1021/ja904928c
_journal_volume 131
_journal_year 2009
_chemical_absolute_configuration ad
_chemical_formula_moiety 'C72 H84 Fe6 Si6'
_chemical_formula_sum 'C72 H84 Fe6 Si6'
_chemical_formula_weight 1453.03
_chemical_name_systematic
; 
 ? 
;
_space_group_IT_number 96
_symmetry_cell_setting tetragonal
_symmetry_space_group_name_Hall 'P 4nw 2abw'
_symmetry_space_group_name_H-M 'P 43 21 2'
_atom_sites_solution_hydrogens geom
_atom_sites_solution_primary direct
_atom_sites_solution_secondary difmap
_audit_creation_method SHELXL-97
_cell_angle_alpha 90.00
_cell_angle_beta 90.00
_cell_angle_gamma 90.00
_cell_formula_units_Z 4
_cell_length_a 9.9248(14)
_cell_length_b 9.9248(14)
_cell_length_c 67.014(13)
_cell_measurement_reflns_used 12655
_cell_measurement_temperature 150(1)
_cell_measurement_theta_max 25.1
_cell_measurement_theta_min 2.6
_cell_volume 6601.0(18)
_computing_cell_refinement 'Denzo-SMN (Otwinowski & Minor, 1997)'
_computing_data_collection 'Collect (Nonius B.V., 1997-2002)'
_computing_data_reduction Denzo-SMN
_computing_molecular_graphics 'SHELXTL V6.1'
_computing_publication_material 'SHELXTL V6.1'
_computing_structure_refinement 'SHELXTL V6.1(Sheldrick, 2001)'
_computing_structure_solution 'SIR-92 (Altomare et al., 1994)'
_diffrn_ambient_temperature 150(2)
_diffrn_detector_area_resol_mean 9
_diffrn_measured_fraction_theta_full 0.986
_diffrn_measured_fraction_theta_max 0.986
_diffrn_measurement_device_type 'Bruker-Nonius KappaCCD'
_diffrn_measurement_method '\f scans and \w scans with \k offsets'
_diffrn_radiation_monochromator graphite
_diffrn_radiation_source 'fine-focus sealed tube'
_diffrn_radiation_type MoK\a
_diffrn_radiation_wavelength 0.71073
_diffrn_reflns_av_R_equivalents 0.0774
_diffrn_reflns_av_sigmaI/netI 0.1039
_diffrn_reflns_limit_h_max 11
_diffrn_reflns_limit_h_min -10
_diffrn_reflns_limit_k_max 8
_diffrn_reflns_limit_k_min -10
_diffrn_reflns_limit_l_max 79
_diffrn_reflns_limit_l_min -69
_diffrn_reflns_number 12655
_diffrn_reflns_theta_full 25.08
_diffrn_reflns_theta_max 25.08
_diffrn_reflns_theta_min 2.55
_diffrn_standards_number 0
_exptl_absorpt_coefficient_mu 1.435
_exptl_absorpt_correction_T_max 0.935
_exptl_absorpt_correction_T_min 0.740
_exptl_absorpt_correction_type multi-scan
_exptl_absorpt_process_details
; 
multi-scan from symmetry-related measurements 
 Sortav (Blessing 1995) 
;
_exptl_crystal_colour orange
_exptl_crystal_density_diffrn 1.462
_exptl_crystal_description plate
_exptl_crystal_F_000 3024
_exptl_crystal_size_max 0.34
_exptl_crystal_size_mid 0.34
_exptl_crystal_size_min 0.07
_refine_diff_density_max 0.427
_refine_diff_density_min -0.430
_refine_diff_density_rms 0.101
_refine_ls_abs_structure_details 'Flack H D (1983), Acta Cryst. A39, 876-881'
_refine_ls_abs_structure_Flack -0.05(3)
_refine_ls_extinction_method none
_refine_ls_goodness_of_fit_ref 1.069
_refine_ls_hydrogen_treatment constr
_refine_ls_matrix_type full
_refine_ls_number_parameters 385
_refine_ls_number_reflns 5765
_refine_ls_number_restraints 0
_refine_ls_restrained_S_all 1.069
_refine_ls_R_factor_all 0.1014
_refine_ls_R_factor_gt 0.0550
_refine_ls_shift/su_max 0.001
_refine_ls_shift/su_mean 0.000
_refine_ls_structure_factor_coef Fsqd
_refine_ls_weighting_details 'calc w=1/[\s^2^(Fo^2^)+(0.0458P)^2^+2.3778P] where P=(Fo^2^+2Fc^2^)/3'
_refine_ls_weighting_scheme calc
_refine_ls_wR_factor_gt 0.1045
_refine_ls_wR_factor_ref 0.1255
_reflns_number_gt 3996
_reflns_number_total 5765
_reflns_threshold_expression I>2\s(I)
_cod_data_source_file ja904928c_si_003.cif
_cod_data_source_block k0742
_cod_original_cell_volume 6601.0(19)
_cod_database_code 4105146

loop_
_symmetry_equiv_pos_as_xyz
'x, y, z'
'-x, -y, z+1/2'
'-y+1/2, x+1/2, z+3/4'
'y+1/2, -x+1/2, z+1/4'
'-x+1/2, y+1/2, -z+3/4'
'x+1/2, -y+1/2, -z+1/4'
'y, x, -z'
'-y, -x, -z+1/2'

loop_
_atom_site_label
_atom_site_type_symbol
_atom_site_fract_x
_atom_site_fract_y
_atom_site_fract_z
_atom_site_U_iso_or_equiv
_atom_site_adp_type
_atom_site_occupancy
_atom_site_symmetry_multiplicity
_atom_site_calc_flag
_atom_site_refinement_flags
Fe1 Fe 0.72580(10) 0.37764(9) -0.068536(14) 0.0288(2) Uani 1 1 d .
Fe2 Fe 0.89963(10) 0.45530(10) 0.018121(14) 0.0279(2) Uani 1 1 d .
Fe3 Fe 0.78135(10) 0.31609(9) 0.097807(13) 0.0291(3) Uani 1 1 d .
Si1 Si 0.66153(19) 0.6672(2) -0.09693(3) 0.0312(5) Uani 1 1 d .
Si2 Si 0.97657(19) 0.46619(19) -0.03327(3) 0.0282(5) Uani 1 1 d .
Si3 Si 0.99661(19) 0.23998(19) 0.05674(3) 0.0299(5) Uani 1 1 d .
C1 C 0.6084(6) 0.5332(7) -0.07911(9) 0.0290(16) Uani 1 1 d .
C2 C 0.5507(6) 0.4048(7) -0.08397(11) 0.0328(17) Uani 1 1 d .
H2A H 0.5332 0.3713 -0.0978 0.039 Uiso 1 1 calc R
C3 C 0.5255(7) 0.3306(7) -0.06619(11) 0.0424(19) Uani 1 1 d .
H3A H 0.4858 0.2382 -0.0653 0.051 Uiso 1 1 calc R
C4 C 0.5672(6) 0.4133(7) -0.04997(10) 0.0351(18) Uani 1 1 d .
H4A H 0.5626 0.3885 -0.0355 0.042 Uiso 1 1 calc R
C5 C 0.6159(7) 0.5370(7) -0.05773(10) 0.0316(16) Uani 1 1 d .
H5A H 0.6527 0.6132 -0.0496 0.038 Uiso 1 1 calc R
C6 C 0.9133(6) 0.3691(7) -0.05523(9) 0.0274(16) Uani 1 1 d .
C7 C 0.8471(7) 0.2406(7) -0.05442(10) 0.0337(17) Uani 1 1 d .
H7A H 0.8241 0.1894 -0.0420 0.040 Uiso 1 1 calc R
C8 C 0.8192(7) 0.1995(7) -0.07420(10) 0.0361(18) Uani 1 1 d .
H8A H 0.7731 0.1138 -0.0781 0.043 Uiso 1 1 calc R
C9 C 0.8683(6) 0.2984(7) -0.08767(10) 0.0343(17) Uani 1 1 d .
H9A H 0.8629 0.2954 -0.1026 0.041 Uiso 1 1 calc R
C10 C 0.9248(6) 0.4027(7) -0.07601(9) 0.0296(16) Uani 1 1 d .
H10A H 0.9652 0.4875 -0.0814 0.036 Uiso 1 1 calc R
C11 C 0.8653(7) 0.4221(7) -0.01201(10) 0.0322(17) Uani 1 1 d .
C12 C 0.8595(6) 0.3000(7) -0.00077(9) 0.0303(16) Uani 1 1 d .
H12A H 0.9193 0.2202 -0.0029 0.036 Uiso 1 1 calc R
C13 C 0.7584(6) 0.3091(7) 0.01394(9) 0.0319(17) Uani 1 1 d .
H13A H 0.7338 0.2372 0.0237 0.038 Uiso 1 1 calc R
C14 C 0.6968(7) 0.4377(7) 0.01231(9) 0.0306(17) Uani 1 1 d .
H14A H 0.6218 0.4729 0.0208 0.037 Uiso 1 1 calc R
C15 C 0.7621(7) 0.5077(7) -0.00341(9) 0.0336(17) Uani 1 1 d .
H15A H 0.7412 0.6018 -0.0077 0.040 Uiso 1 1 calc R
C16 C 1.0071(6) 0.4053(7) 0.04339(9) 0.0284(17) Uani 1 1 d .
C17 C 0.9244(7) 0.5237(7) 0.04688(10) 0.0359(18) Uani 1 1 d .
H17A H 0.8519 0.5324 0.0572 0.043 Uiso 1 1 calc R
C18 C 0.9634(7) 0.6245(7) 0.03291(9) 0.0320(17) Uani 1 1 d .
H18A H 0.9221 0.7161 0.0317 0.038 Uiso 1 1 calc R
C19 C 1.0688(7) 0.5741(6) 0.02082(9) 0.0327(18) Uani 1 1 d .
H19A H 1.1162 0.6232 0.0098 0.039 Uiso 1 1 calc R
C20 C 1.0951(6) 0.4390(7) 0.02748(8) 0.0275(16) Uani 1 1 d .
H20A H 1.1638 0.3771 0.0215 0.033 Uiso 1 1 calc R
C21 C 0.8360(6) 0.2242(6) 0.07129(9) 0.0263(15) Uani 1 1 d .
C22 C 0.8203(7) 0.1284(6) 0.08723(10) 0.0318(17) Uani 1 1 d .
H22A H 0.8926 0.0671 0.0923 0.038 Uiso 1 1 calc R
C23 C 0.6870(7) 0.1332(7) 0.09450(10) 0.0353(18) Uani 1 1 d .
H23A H 0.6483 0.0765 0.1054 0.042 Uiso 1 1 calc R
C24 C 0.6173(7) 0.2357(7) 0.08333(10) 0.0344(18) Uani 1 1 d .
H24A H 0.5213 0.2635 0.0853 0.041 Uiso 1 1 calc R
C25 C 0.7083(6) 0.2905(7) 0.06909(10) 0.0323(17) Uani 1 1 d .
H25A H 0.6875 0.3643 0.0594 0.039 Uiso 1 1 calc R
C26 C 0.7612(7) 0.5140(6) 0.10716(9) 0.0294(16) Uani 1 1 d .
C27 C 0.9023(7) 0.4788(7) 0.10387(10) 0.0335(17) Uani 1 1 d .
H27A H 0.9642 0.5237 0.0941 0.040 Uiso 1 1 calc R
C28 C 0.9363(7) 0.3675(7) 0.11623(9) 0.0342(18) Uani 1 1 d .
H28A H 1.0262 0.3222 0.1169 0.041 Uiso 1 1 calc R
C29 C 0.8219(7) 0.3338(7) 0.12761(10) 0.0369(19) Uani 1 1 d .
H29A H 0.8161 0.2598 0.1377 0.044 Uiso 1 1 calc R
C30 C 0.7148(8) 0.4223(6) 0.12200(9) 0.0332(17) Uani 1 1 d .
H30A H 0.6212 0.4192 0.1275 0.040 Uiso 1 1 calc R
C31 C 0.7482(7) 0.5866(7) -0.11859(9) 0.043(2) Uani 1 1 d .
H31A H 0.6885 0.5194 -0.1246 0.064 Uiso 1 1 calc R
H31B H 0.8310 0.5426 -0.1140 0.064 Uiso 1 1 calc R
H31C H 0.7707 0.6556 -0.1285 0.064 Uiso 1 1 calc R
C32 C 0.7758(7) 0.7891(7) -0.08420(10) 0.0376(18) Uani 1 1 d .
H32A H 0.7274 0.8330 -0.0732 0.056 Uiso 1 1 calc R
H32B H 0.8059 0.8573 -0.0938 0.056 Uiso 1 1 calc R
H32C H 0.8542 0.7410 -0.0789 0.056 Uiso 1 1 calc R
C33 C 1.1558(7) 0.4162(7) -0.02824(11) 0.0397(19) Uani 1 1 d .
H33A H 1.2100 0.4309 -0.0403 0.060 Uiso 1 1 calc R
H33B H 1.1591 0.3207 -0.0245 0.060 Uiso 1 1 calc R
H33C H 1.1917 0.4708 -0.0173 0.060 Uiso 1 1 calc R
C34 C 0.9674(7) 0.6513(6) -0.03742(10) 0.0338(17) Uani 1 1 d .
H34A H 0.8743 0.6769 -0.0405 0.051 Uiso 1 1 calc R
H34B H 1.0259 0.6761 -0.0486 0.051 Uiso 1 1 calc R
H34C H 0.9971 0.6984 -0.0254 0.051 Uiso 1 1 calc R
C35 C 1.1421(7) 0.2223(7) 0.07435(9) 0.0360(17) Uani 1 1 d .
H35A H 1.1438 0.2994 0.0835 0.054 Uiso 1 1 calc R
H35B H 1.2264 0.2192 0.0667 0.054 Uiso 1 1 calc R
H35C H 1.1322 0.1389 0.0820 0.054 Uiso 1 1 calc R
C36 C 1.0082(7) 0.0970(6) 0.03849(9) 0.0347(17) Uani 1 1 d .
H36A H 0.9303 0.0994 0.0295 0.052 Uiso 1 1 calc R
H36B H 1.0090 0.0113 0.0458 0.052 Uiso 1 1 calc R
H36C H 1.0912 0.1056 0.0307 0.052 Uiso 1 1 calc R

loop_
_atom_site_aniso_label
_atom_site_aniso_U_11
_atom_site_aniso_U_22
_atom_site_aniso_U_33
_atom_site_aniso_U_23
_atom_site_aniso_U_13
_atom_site_aniso_U_12
Fe1 0.0265(6) 0.0278(6) 0.0320(5) 0.0011(5) -0.0006(5) -0.0018(5)
Fe2 0.0288(6) 0.0281(6) 0.0269(5) -0.0007(5) -0.0007(5) -0.0029(5)
Fe3 0.0334(6) 0.0251(6) 0.0288(5) -0.0021(4) -0.0002(5) -0.0016(5)
Si1 0.0259(11) 0.0349(12) 0.0329(11) 0.0053(10) 0.0027(9) 0.0037(9)
Si2 0.0282(11) 0.0298(11) 0.0265(10) 0.0003(9) -0.0024(9) 0.0006(9)
Si3 0.0301(11) 0.0292(11) 0.0304(10) -0.0005(9) -0.0017(9) 0.0010(9)
C1 0.022(4) 0.035(4) 0.031(4) 0.000(3) 0.001(3) 0.000(3)
C2 0.026(4) 0.028(4) 0.044(4) 0.001(3) -0.008(3) -0.004(3)
C3 0.025(4) 0.042(5) 0.060(5) 0.007(4) 0.001(4) -0.008(4)
C4 0.030(4) 0.043(5) 0.033(4) 0.005(4) 0.008(3) 0.003(4)
C5 0.026(4) 0.029(4) 0.039(4) -0.002(3) 0.004(3) 0.007(3)
C6 0.025(4) 0.036(4) 0.021(3) -0.006(3) 0.000(3) 0.008(3)
C7 0.038(4) 0.027(4) 0.036(4) 0.002(3) -0.007(3) 0.001(3)
C8 0.026(4) 0.034(4) 0.048(5) -0.009(4) -0.005(4) 0.004(3)
C9 0.026(4) 0.042(5) 0.035(4) -0.002(4) 0.001(3) -0.001(3)
C10 0.020(4) 0.030(4) 0.039(4) -0.001(3) 0.000(3) 0.000(3)
C11 0.022(4) 0.035(4) 0.039(4) -0.001(3) 0.000(3) 0.000(3)
C12 0.026(4) 0.038(4) 0.028(4) -0.008(3) -0.001(3) -0.004(3)
C13 0.035(4) 0.036(4) 0.025(4) 0.007(3) -0.004(3) -0.003(4)
C14 0.021(4) 0.045(5) 0.025(4) -0.007(3) 0.000(3) -0.004(3)
C15 0.037(4) 0.034(4) 0.030(4) -0.002(3) -0.006(3) 0.005(4)
C16 0.031(4) 0.033(4) 0.021(3) 0.001(3) -0.011(3) -0.006(4)
C17 0.044(5) 0.043(5) 0.021(3) -0.004(3) -0.007(3) -0.007(4)
C18 0.045(5) 0.031(4) 0.020(3) -0.003(3) -0.008(3) -0.003(4)
C19 0.048(5) 0.025(4) 0.024(4) 0.004(3) -0.002(3) -0.009(4)
C20 0.019(4) 0.043(5) 0.021(3) -0.001(3) 0.001(3) -0.008(3)
C21 0.033(4) 0.024(4) 0.022(3) -0.003(3) -0.002(3) 0.001(3)
C22 0.039(4) 0.022(4) 0.035(4) -0.004(3) -0.002(3) -0.001(3)
C23 0.033(4) 0.034(4) 0.040(4) -0.005(4) 0.002(4) -0.005(3)
C24 0.026(4) 0.037(4) 0.041(4) -0.016(4) 0.009(3) -0.003(4)
C25 0.028(4) 0.036(4) 0.033(4) -0.005(3) -0.004(3) -0.009(3)
C26 0.029(4) 0.028(4) 0.031(4) -0.006(3) -0.004(3) -0.008(3)
C27 0.033(4) 0.030(4) 0.037(4) -0.001(3) 0.001(3) -0.009(3)
C28 0.041(5) 0.026(4) 0.036(4) -0.007(3) -0.015(4) 0.008(3)
C29 0.052(5) 0.032(4) 0.027(4) 0.002(3) -0.002(4) 0.013(4)
C30 0.050(5) 0.022(4) 0.028(4) -0.005(3) -0.001(4) 0.001(4)
C31 0.043(5) 0.051(5) 0.034(4) -0.001(4) 0.007(4) 0.008(4)
C32 0.027(4) 0.041(4) 0.045(4) 0.008(4) -0.002(4) 0.000(4)
C33 0.032(4) 0.042(5) 0.045(4) 0.000(4) 0.004(4) 0.002(4)
C34 0.034(4) 0.025(4) 0.042(4) 0.002(3) -0.006(3) -0.005(3)
C35 0.041(4) 0.026(4) 0.040(4) -0.004(3) -0.009(4) 0.010(3)
C36 0.038(4) 0.028(4) 0.039(4) -0.004(3) -0.004(4) 0.005(3)

loop_
_atom_type_symbol
_atom_type_description
_atom_type_scat_dispersion_real
_atom_type_scat_dispersion_imag
_atom_type_scat_source
C C 0.0033 0.0016 'International Tables Vol C Tables 4.2.6.8 and 6.1.1.4'
H H 0.0000 0.0000 'International Tables Vol C Tables 4.2.6.8 and 6.1.1.4'
Si Si 0.0817 0.0704 'International Tables Vol C Tables 4.2.6.8 and 6.1.1.4'
Fe Fe 0.3463 0.8444 'International Tables Vol C Tables 4.2.6.8 and 6.1.1.4'

loop_
_geom_angle_atom_site_label_1
_geom_angle_atom_site_label_2
_geom_angle_atom_site_label_3
_geom_angle
_geom_angle_site_symmetry_1
_geom_angle_site_symmetry_3
C8 Fe1 C4 128.1(3) . .
C8 Fe1 C2 114.1(3) . .
C4 Fe1 C2 68.2(3) . .
C8 Fe1 C7 40.6(2) . .
C4 Fe1 C7 106.7(3) . .
C2 Fe1 C7 145.3(3) . .
C8 Fe1 C3 105.0(3) . .
C4 Fe1 C3 40.8(3) . .
C2 Fe1 C3 40.7(3) . .
C7 Fe1 C3 112.6(3) . .
C8 Fe1 C10 67.7(3) . .
C4 Fe1 C10 150.6(3) . .
C2 Fe1 C10 132.8(3) . .
C7 Fe1 C10 68.1(3) . .
C3 Fe1 C10 168.6(3) . .
C8 Fe1 C5 168.1(3) . .
C4 Fe1 C5 40.6(3) . .
C2 Fe1 C5 68.0(3) . .
C7 Fe1 C5 131.4(3) . .
C3 Fe1 C5 68.4(3) . .
C10 Fe1 C5 120.3(3) . .
C8 Fe1 C1 147.8(3) . .
C4 Fe1 C1 69.1(3) . .
C2 Fe1 C1 41.0(2) . .
C7 Fe1 C1 171.6(3) . .
C3 Fe1 C1 69.4(3) . .
C10 Fe1 C1 111.7(3) . .
C5 Fe1 C1 40.8(2) . .
C8 Fe1 C9 40.5(3) . .
C4 Fe1 C9 167.1(3) . .
C2 Fe1 C9 108.6(3) . .
C7 Fe1 C9 68.4(3) . .
C3 Fe1 C9 128.7(3) . .
C10 Fe1 C9 40.1(2) . .
C5 Fe1 C9 151.2(3) . .
C1 Fe1 C9 117.3(3) . .
C8 Fe1 C6 68.5(3) . .
C4 Fe1 C6 116.1(3) . .
C2 Fe1 C6 172.7(3) . .
C7 Fe1 C6 40.9(2) . .
C3 Fe1 C6 146.3(3) . .
C10 Fe1 C6 40.8(2) . .
C5 Fe1 C6 111.0(3) . .
C1 Fe1 C6 133.5(3) . .
C9 Fe1 C6 68.6(3) . .
C12 Fe2 C13 40.5(2) . .
C12 Fe2 C20 108.5(3) . .
C13 Fe2 C20 129.7(3) . .
C12 Fe2 C18 169.1(3) . .
C13 Fe2 C18 149.6(3) . .
C20 Fe2 C18 67.9(3) . .
C12 Fe2 C15 67.9(3) . .
C13 Fe2 C15 68.1(3) . .
C20 Fe2 C15 150.0(3) . .
C18 Fe2 C15 109.7(3) . .
C12 Fe2 C14 68.1(3) . .
C13 Fe2 C14 40.6(2) . .
C20 Fe2 C14 168.3(3) . .
C18 Fe2 C14 117.6(3) . .
C15 Fe2 C14 40.4(2) . .
C12 Fe2 C17 148.9(3) . .
C13 Fe2 C17 116.5(3) . .
C20 Fe2 C17 68.0(3) . .
C18 Fe2 C17 40.6(2) . .
C15 Fe2 C17 130.9(3) . .
C14 Fe2 C17 108.8(3) . .
C12 Fe2 C19 130.4(3) . .
C13 Fe2 C19 168.8(3) . .
C20 Fe2 C19 41.0(3) . .
C18 Fe2 C19 40.3(2) . .
C15 Fe2 C19 117.3(3) . .
C14 Fe2 C19 149.6(3) . .
C17 Fe2 C19 68.4(3) . .
C12 Fe2 C16 115.5(3) . .
C13 Fe2 C16 107.3(3) . .
C20 Fe2 C16 40.4(2) . .
C18 Fe2 C16 68.9(3) . .
C15 Fe2 C16 169.1(3) . .
C14 Fe2 C16 129.9(3) . .
C17 Fe2 C16 41.3(3) . .
C19 Fe2 C16 69.2(3) . .
C12 Fe2 C11 40.7(2) . .
C13 Fe2 C11 68.9(2) . .
C20 Fe2 C11 116.2(3) . .
C18 Fe2 C11 130.7(3) . .
C15 Fe2 C11 41.1(2) . .
C14 Fe2 C11 69.0(2) . .
C17 Fe2 C11 169.7(3) . .
C19 Fe2 C11 108.1(3) . .
C16 Fe2 C11 147.8(3) . .
C22 Fe3 C28 107.3(3) . .
C22 Fe3 C30 144.3(3) . .
C28 Fe3 C30 68.5(3) . .
C22 Fe3 C29 112.5(3) . .
C28 Fe3 C29 40.4(3) . .
C30 Fe3 C29 40.9(2) . .
C22 Fe3 C27 132.8(3) . .
C28 Fe3 C27 40.7(3) . .
C30 Fe3 C27 68.1(3) . .
C29 Fe3 C27 67.9(3) . .
C22 Fe3 C23 40.4(3) . .
C28 Fe3 C23 129.1(3) . .
C30 Fe3 C23 113.2(3) . .
C29 Fe3 C23 105.7(3) . .
C27 Fe3 C23 169.4(3) . .
C22 Fe3 C24 68.3(3) . .
C28 Fe3 C24 168.8(3) . .
C30 Fe3 C24 108.6(3) . .
C29 Fe3 C24 130.5(3) . .
C27 Fe3 C24 149.5(3) . .
C23 Fe3 C24 41.0(3) . .
C22 Fe3 C21 41.1(2) . .
C28 Fe3 C21 115.7(3) . .
C30 Fe3 C21 173.3(3) . .
C29 Fe3 C21 145.6(3) . .
C27 Fe3 C21 111.3(3) . .
C23 Fe3 C21 68.7(3) . .
C24 Fe3 C21 68.4(2) . .
C22 Fe3 C26 173.8(3) . .
C28 Fe3 C26 69.6(3) . .
C30 Fe3 C26 40.5(2) . .
C29 Fe3 C26 69.0(3) . .
C27 Fe3 C26 41.5(3) . .
C23 Fe3 C26 145.7(3) . .
C24 Fe3 C26 115.7(3) . .
C21 Fe3 C26 134.7(3) . .
C22 Fe3 C25 68.3(3) . .
C28 Fe3 C25 149.1(3) . .
C30 Fe3 C25 133.4(3) . .
C29 Fe3 C25 170.5(3) . .
C27 Fe3 C25 119.0(3) . .
C23 Fe3 C25 68.4(3) . .
C24 Fe3 C25 40.3(2) . .
C21 Fe3 C25 40.6(2) . .
C26 Fe3 C25 111.3(3) . .
C1 Si1 C32 110.0(3) . .
C1 Si1 C26 111.7(3) . 7
C32 Si1 C26 108.7(3) . 7
C1 Si1 C31 108.8(3) . .
C32 Si1 C31 110.7(3) . .
C26 Si1 C31 106.9(3) 7 .
C11 Si2 C34 108.6(3) . .
C11 Si2 C6 106.5(3) . .
C34 Si2 C6 112.0(3) . .
C11 Si2 C33 111.3(3) . .
C34 Si2 C33 109.5(3) . .
C6 Si2 C33 108.9(3) . .
C16 Si3 C35 109.9(3) . .
C16 Si3 C21 111.7(3) . .
C35 Si3 C21 108.7(3) . .
C16 Si3 C36 110.4(3) . .
C35 Si3 C36 107.0(3) . .
C21 Si3 C36 109.1(3) . .
C2 C1 C5 105.7(6) . .
C2 C1 Si1 127.0(5) . .
C5 C1 Si1 127.3(5) . .
C2 C1 Fe1 68.8(4) . .
C5 C1 Fe1 69.3(4) . .
Si1 C1 Fe1 126.6(3) . .
C3 C2 C1 109.8(6) . .
C3 C2 Fe1 69.9(4) . .
C1 C2 Fe1 70.2(4) . .
C2 C3 C4 106.9(6) . .
C2 C3 Fe1 69.3(4) . .
C4 C3 Fe1 69.2(4) . .
C5 C4 C3 108.5(6) . .
C5 C4 Fe1 70.3(4) . .
C3 C4 Fe1 70.0(4) . .
C4 C5 C1 109.0(6) . .
C4 C5 Fe1 69.1(4) . .
C1 C5 Fe1 69.8(4) . .
C7 C6 C10 106.2(6) . .
C7 C6 Si2 125.6(5) . .
C10 C6 Si2 128.2(5) . .
C7 C6 Fe1 68.9(3) . .
C10 C6 Fe1 69.1(3) . .
Si2 C6 Fe1 128.5(3) . .
C8 C7 C6 108.1(6) . .
C8 C7 Fe1 69.2(4) . .
C6 C7 Fe1 70.2(4) . .
C7 C8 C9 109.2(6) . .
C7 C8 Fe1 70.3(4) . .
C9 C8 Fe1 70.9(4) . .
C10 C9 C8 106.9(6) . .
C10 C9 Fe1 69.5(4) . .
C8 C9 Fe1 68.5(4) . .
C9 C10 C6 109.6(6) . .
C9 C10 Fe1 70.4(4) . .
C6 C10 Fe1 70.0(4) . .
C12 C11 C15 105.0(6) . .
C12 C11 Si2 129.0(5) . .
C15 C11 Si2 126.0(5) . .
C12 C11 Fe2 68.2(4) . .
C15 C11 Fe2 68.7(3) . .
Si2 C11 Fe2 127.8(3) . .
C13 C12 C11 110.1(6) . .
C13 C12 Fe2 69.8(4) . .
C11 C12 Fe2 71.2(4) . .
C12 C13 C14 108.1(6) . .
C12 C13 Fe2 69.7(4) . .
C14 C13 Fe2 70.5(4) . .
C15 C14 C13 107.5(6) . .
C15 C14 Fe2 69.7(4) . .
C13 C14 Fe2 68.9(4) . .
C14 C15 C11 109.3(6) . .
C14 C15 Fe2 70.0(4) . .
C11 C15 Fe2 70.2(4) . .
C20 C16 C17 106.1(6) . .
C20 C16 Si3 126.9(5) . .
C17 C16 Si3 126.9(5) . .
C20 C16 Fe2 69.1(3) . .
C17 C16 Fe2 69.2(4) . .
Si3 C16 Fe2 125.1(3) . .
C18 C17 C16 108.0(6) . .
C18 C17 Fe2 69.4(4) . .
C16 C17 Fe2 69.5(4) . .
C19 C18 C17 109.2(6) . .
C19 C18 Fe2 70.2(4) . .
C17 C18 Fe2 70.0(4) . .
C18 C19 C20 106.6(6) . .
C18 C19 Fe2 69.5(4) . .
C20 C19 Fe2 68.9(4) . .
C16 C20 C19 110.0(6) . .
C16 C20 Fe2 70.4(4) . .
C19 C20 Fe2 70.1(4) . .
C25 C21 C22 106.5(6) . .
C25 C21 Si3 131.2(5) . .
C22 C21 Si3 122.2(5) . .
C25 C21 Fe3 69.8(4) . .
C22 C21 Fe3 68.0(3) . .
Si3 C21 Fe3 129.2(3) . .
C23 C22 C21 109.6(6) . .
C23 C22 Fe3 70.7(4) . .
C21 C22 Fe3 70.9(4) . .
C22 C23 C24 107.2(6) . .
C22 C23 Fe3 68.9(4) . .
C24 C23 Fe3 69.6(4) . .
C25 C24 C23 108.3(6) . .
C25 C24 Fe3 70.4(4) . .
C23 C24 Fe3 69.4(4) . .
C24 C25 C21 108.5(6) . .
C24 C25 Fe3 69.3(4) . .
C21 C25 Fe3 69.6(4) . .
C30 C26 C27 105.2(6) . .
C30 C26 Si1 126.6(5) . 7
C27 C26 Si1 127.7(5) . 7
C30 C26 Fe3 68.7(4) . .
C27 C26 Fe3 68.6(4) . .
Si1 C26 Fe3 132.9(3) 7 .
C28 C27 C26 109.0(6) . .
C28 C27 Fe3 69.1(4) . .
C26 C27 Fe3 69.9(4) . .
C29 C28 C27 108.0(6) . .
C29 C28 Fe3 70.1(4) . .
C27 C28 Fe3 70.3(4) . .
C28 C29 C30 108.1(6) . .
C28 C29 Fe3 69.5(4) . .
C30 C29 Fe3 69.5(4) . .
C26 C30 C29 109.7(6) . .
C26 C30 Fe3 70.8(4) . .
C29 C30 Fe3 69.6(4) . .

loop_
_geom_bond_atom_site_label_1
_geom_bond_atom_site_label_2
_geom_bond_distance
_geom_bond_site_symmetry_2
Fe1 C8 2.033(7) .
Fe1 C4 2.037(6) .
Fe1 C2 2.040(6) .
Fe1 C7 2.047(6) .
Fe1 C3 2.048(7) .
Fe1 C10 2.052(6) .
Fe1 C5 2.053(6) .
Fe1 C1 2.059(7) .
Fe1 C9 2.064(7) .
Fe1 C6 2.065(6) .
Fe2 C12 2.034(6) .
Fe2 C13 2.036(6) .
Fe2 C20 2.045(6) .
Fe2 C18 2.051(6) .
Fe2 C15 2.053(6) .
Fe2 C14 2.058(7) .
Fe2 C17 2.058(6) .
Fe2 C19 2.060(7) .
Fe2 C16 2.062(6) .
Fe2 C11 2.074(6) .
Fe3 C22 2.030(6) .
Fe3 C28 2.037(6) .
Fe3 C30 2.043(6) .
Fe3 C29 2.045(6) .
Fe3 C27 2.053(6) .
Fe3 C23 2.054(7) .
Fe3 C24 2.057(7) .
Fe3 C21 2.069(6) .
Fe3 C26 2.072(6) .
Fe3 C25 2.072(6) .
Si1 C1 1.864(7) .
Si1 C32 1.865(7) .
Si1 C26 1.866(7) 7
Si1 C31 1.867(6) .
Si2 C11 1.855(7) .
Si2 C34 1.860(6) .
Si2 C6 1.868(6) .
Si2 C33 1.877(7) .
Si3 C16 1.871(7) .
Si3 C35 1.873(6) .
Si3 C21 1.875(6) .
Si3 C36 1.877(6) .
C1 C2 1.435(9) .
C1 C5 1.435(8) .
C2 C3 1.423(9) .
C3 C4 1.423(9) .
C4 C5 1.418(9) .
C6 C7 1.436(9) .
C6 C10 1.436(8) .
C7 C8 1.414(8) .
C8 C9 1.420(9) .
C9 C10 1.412(9) .
C11 C12 1.428(9) .
C11 C15 1.450(9) .
C12 C13 1.409(8) .
C13 C14 1.419(9) .
C14 C15 1.418(8) .
C16 C20 1.418(8) .
C16 C17 1.452(9) .
C17 C18 1.424(9) .
C18 C19 1.415(9) .
C19 C20 1.437(9) .
C21 C25 1.435(8) .
C21 C22 1.439(9) .
C22 C23 1.410(9) .
C23 C24 1.440(9) .
C24 C25 1.422(9) .
C26 C30 1.425(8) .
C26 C27 1.461(9) .
C26 Si1 1.866(7) 7
C27 C28 1.421(9) .
C28 C29 1.409(9) .
C29 C30 1.429(9) .
